data_2012900
loop_
_publ_author_name
'Bowes, Katharine F.'
'Ferguson, George'
'Glidewell, Christopher'
'Lough, Alan J.'

_publ_section_title
;
 Self-assembled hydrogen-bonded bilayers in
 1,4-diazabicyclo[2.2.2]octane--<i>N</i>-(phosphonomethyl)iminodiacetic
 acid--water (1/1/1.5)
;
_journal_issue 8
_journal_name_full 'Acta Crystallographica Section C'
_journal_page_first o467
_journal_page_last o469
_journal_paper_doi 10.1107/S0108270102010648
_journal_volume 58
_journal_year 2002
_chemical_formula_moiety 'C6 H14 N2 2+ , C5 H8 N O7 P 2- , 1.5H2 O'
_chemical_formula_sum 'C11 H25 N3 O8.5 P'
_chemical_formula_weight 366.31
_chemical_name_systematic
;1,4-diazoniabicyclo[2.2.2]octane-N-[(hydroxyphosphinato)methyl]iminiodiacetate
-water
 (1/1/1.5
;
_space_group_IT_number 13
_symmetry_cell_setting monoclinic
_symmetry_space_group_name_Hall '-P 2yac'
_symmetry_space_group_name_H-M 'P 1 2/n 1'
_atom_sites_solution_hydrogens geom
_atom_sites_solution_primary direct
_atom_sites_solution_secondary difmap
_cell_angle_alpha 90
_cell_angle_beta 90.1130(18)
_cell_angle_gamma 90
_cell_formula_units_Z 4
_cell_length_a 14.1042(5)
_cell_length_b 7.0560(3)
_cell_length_c 16.4004(7)
_cell_measurement_reflns_used 3693
_cell_measurement_temperature 150(2)
_cell_measurement_theta_max 27.49
_cell_measurement_theta_min 2.89
_cell_volume 1632.15(11)
_computing_cell_refinement 'DENZO-SMN (Otwinowski & Minor, 1997)'
_computing_data_collection 'KappaCCD Server Software (Nonius, 1997)'
_computing_data_reduction DENZO-SMN
_computing_molecular_graphics 'PLATON (Spek, 2002)'
_computing_publication_material 'SHELXL97 and PRPKAPPA (Ferguson, 1999)'
_computing_structure_refinement 'SHELXL97 (Sheldrick, 1997)'
_computing_structure_solution 'SHELXS97 (Sheldrick, 1997)'
_diffrn_ambient_temperature 150(2)
_diffrn_measured_fraction_theta_full 0.984
_diffrn_measured_fraction_theta_max 0.984
_diffrn_measurement_device_type 'Nonius KappaCCD area-detector'
_diffrn_measurement_method '\f scans, and \w scans with \k offsets'
_diffrn_radiation_monochromator graphite
_diffrn_radiation_source 'fine-focus sealed X-ray tube'
_diffrn_radiation_type 'Mo K\a'
_diffrn_radiation_wavelength 0.71073
_diffrn_reflns_av_R_equivalents 0.053
_diffrn_reflns_av_sigmaI/netI 0.066
_diffrn_reflns_limit_h_max 18
_diffrn_reflns_limit_h_min -18
_diffrn_reflns_limit_k_max 8
_diffrn_reflns_limit_k_min -9
_diffrn_reflns_limit_l_max 21
_diffrn_reflns_limit_l_min -21
_diffrn_reflns_number 12611
_diffrn_reflns_theta_full 27.49
_diffrn_reflns_theta_max 27.49
_diffrn_reflns_theta_min 2.89
_diffrn_standards_decay_% negligible
_exptl_absorpt_coefficient_mu 0.217
_exptl_absorpt_correction_type none
_exptl_crystal_colour colourless
_exptl_crystal_density_diffrn 1.491
_exptl_crystal_density_meas ?
_exptl_crystal_density_method 'not measured'
_exptl_crystal_description needle
_exptl_crystal_F_000 780
_exptl_crystal_size_max 0.16
_exptl_crystal_size_mid 0.08
_exptl_crystal_size_min 0.06
_refine_diff_density_max 0.28
_refine_diff_density_min -0.35
_refine_ls_extinction_coef 0.0059(14)
_refine_ls_extinction_expression Fc^*^=kFc[1+0.001xFc^2^\l^3^/sin(2\q)]^-1/4^
_refine_ls_extinction_method 'SHELXL97 (Sheldrick, 1997)'
_refine_ls_goodness_of_fit_ref 1.031
_refine_ls_hydrogen_treatment constr
_refine_ls_matrix_type full
_refine_ls_number_parameters 216
_refine_ls_number_reflns 3693
_refine_ls_number_restraints 0
_refine_ls_restrained_S_all 1.031
_refine_ls_R_factor_all 0.055
_refine_ls_R_factor_gt 0.038
_refine_ls_shift/su_max <0.001
_refine_ls_shift/su_mean 0.000
_refine_ls_structure_factor_coef Fsqd
_refine_ls_weighting_details 'w = 1/[\s^2^(Fo^2^)+(0.0211P)^2^+0.6209P] where P=(Fo^2^+2Fc^2^)/3'
_refine_ls_weighting_scheme calc
_refine_ls_wR_factor_gt 0.088
_refine_ls_wR_factor_ref 0.096
_reflns_number_gt 2841
_reflns_number_total 3693
_reflns_threshold_expression I>2\s(I)
_cod_data_source_file sk1565.cif
_cod_data_source_block I
_cod_depositor_comments
;
The following automatic conversions were performed:

'_exptl_crystal_density_meas' value 'not measured' was changed to '?'
- the value is perceived as not measured.

Automatic conversion script
Id: cif_fix_values 3008 2015-01-20 13:52:24Z robertas 
;
_cod_original_sg_symbol_H-M 'P 2/n'
_cod_original_formula_sum 'C11 H25 N3 O8.50 P'
_cod_database_code 2012900
_cod_database_fobs_code 2012900

loop_
_symmetry_equiv_pos_as_xyz
'x, y, z'
'-x+1/2, y, -z+1/2'
'-x, -y, -z'
'x-1/2, -y, z-1/2'

loop_
_atom_site_label
_atom_site_fract_x
_atom_site_fract_y
_atom_site_fract_z
_atom_site_U_iso_or_equiv
_atom_site_adp_type
_atom_site_calc_flag
_atom_site_refinement_flags
_atom_site_occupancy
_atom_site_disorder_assembly
_atom_site_disorder_group
_atom_site_type_symbol
P1 0.35479(3) 0.49736(6) 0.37217(3) 0.01558(13) Uani d . 1 . . P
O1 0.09501(8) 0.57915(18) 0.62119(8) 0.0259(3) Uani d . 1 . . O
O2 0.13606(8) 0.81849(17) 0.53953(7) 0.0229(3) Uani d . 1 . . O
O3 0.40966(10) 1.15406(18) 0.56061(9) 0.0331(3) Uani d . 1 . . O
O4 0.33110(9) 1.02862(17) 0.45382(8) 0.0253(3) Uani d . 1 . . O
O5 0.28201(8) 0.33296(16) 0.38708(7) 0.0203(3) Uani d . 1 . . O
O6 0.29982(8) 0.65875(16) 0.33464(7) 0.0182(3) Uani d . 1 . . O
O7 0.44295(8) 0.43094(18) 0.33075(8) 0.0238(3) Uani d . 1 . . O
N1 0.31306(9) 0.69209(19) 0.51503(8) 0.0147(3) Uani d . 1 . . N
C1 0.15070(12) 0.6613(2) 0.57395(10) 0.0180(3) Uani d . 1 . . C
C2 0.24396(11) 0.5615(2) 0.55575(11) 0.0180(3) Uani d . 1 . . C
C3 0.36725(12) 1.0257(2) 0.52515(11) 0.0207(4) Uani d . 1 . . C
C4 0.35272(12) 0.8392(2) 0.57152(10) 0.0187(4) Uani d . 1 . . C
C5 0.39075(11) 0.5840(2) 0.47244(10) 0.0168(3) Uani d . 1 . . C
N11 0.39288(9) 0.85447(19) 0.22781(8) 0.0162(3) Uani d . 1 . . N
N21 0.50729(10) 1.0260(2) 0.13839(9) 0.0171(3) Uani d . 1 . . N
C11 0.43010(12) 0.7211(2) 0.16478(10) 0.0183(4) Uani d . 1 . . C
C12 0.47273(11) 0.9288(3) 0.27893(10) 0.0193(4) Uani d . 1 . . C
C13 0.34342(11) 1.0169(2) 0.18775(11) 0.0180(4) Uani d . 1 . . C
C21 0.51327(12) 0.8186(2) 0.12124(11) 0.0199(4) Uani d . 1 . . C
C22 0.53196(12) 1.0631(3) 0.22592(10) 0.0199(4) Uani d . 1 . . C
C23 0.40918(11) 1.0974(2) 0.12157(11) 0.0190(4) Uani d . 1 . . C
O8 0.12465(9) 0.4676(2) 0.78408(8) 0.0299(3) Uani d . 1 . . O
O9 0.2500 0.1535(3) 0.7500 0.0660(9) Uani d S 1 . . O
H5 0.3098 0.2410 0.4092 0.030 Uiso calc R 1 . . H
H1 0.2796 0.7567 0.4748 0.018 Uiso calc R 1 . . H
H2A 0.2718 0.5139 0.6073 0.022 Uiso calc R 1 . . H
H2B 0.2318 0.4511 0.5199 0.022 Uiso calc R 1 . . H
H4A 0.4140 0.7951 0.5940 0.022 Uiso calc R 1 . . H
H4B 0.3085 0.8597 0.6175 0.022 Uiso calc R 1 . . H
H5A 0.4098 0.4749 0.5068 0.020 Uiso calc R 1 . . H
H5B 0.4467 0.6675 0.4662 0.020 Uiso calc R 1 . . H
H11 0.3502 0.7905 0.2611 0.019 Uiso calc R 1 . . H
H21 0.5500 1.0899 0.1051 0.021 Uiso calc R 1 . . H
H11A 0.3796 0.6896 0.1250 0.022 Uiso calc R 1 . . H
H11B 0.4519 0.6023 0.1909 0.022 Uiso calc R 1 . . H
H12A 0.5125 0.8226 0.2987 0.023 Uiso calc R 1 . . H
H12B 0.4474 0.9976 0.3268 0.023 Uiso calc R 1 . . H
H13A 0.3288 1.1160 0.2285 0.022 Uiso calc R 1 . . H
H13B 0.2832 0.9734 0.1630 0.022 Uiso calc R 1 . . H
H21A 0.5743 0.7674 0.1415 0.024 Uiso calc R 1 . . H
H21B 0.5095 0.7955 0.0618 0.024 Uiso calc R 1 . . H
H22A 0.5178 1.1965 0.2401 0.024 Uiso calc R 1 . . H
H22B 0.6004 1.0402 0.2352 0.024 Uiso calc R 1 . . H
H23A 0.3878 1.0552 0.0670 0.023 Uiso calc R 1 . . H
H23B 0.4082 1.2376 0.1229 0.023 Uiso calc R 1 . . H
H81 0.1248 0.5102 0.7362 0.063 Uiso d . 1 . . H
H82 0.0716 0.4966 0.8036 0.063 Uiso d . 1 . . H
H9 0.2138 0.2384 0.7679 0.063 Uiso d . 1 . . H

loop_
_atom_site_aniso_label
_atom_site_aniso_U_11
_atom_site_aniso_U_22
_atom_site_aniso_U_33
_atom_site_aniso_U_12
_atom_site_aniso_U_13
_atom_site_aniso_U_23
P1 0.0166(2) 0.0133(2) 0.0169(2) 0.00007(16) 0.00359(16) 0.00105(17)
O1 0.0245(7) 0.0233(7) 0.0300(7) -0.0011(5) 0.0120(5) 0.0037(6)
O2 0.0218(6) 0.0229(7) 0.0241(7) 0.0067(5) 0.0071(5) 0.0049(5)
O3 0.0440(8) 0.0193(7) 0.0359(8) -0.0096(6) -0.0139(6) 0.0011(6)
O4 0.0363(7) 0.0168(6) 0.0226(7) -0.0038(5) -0.0065(5) 0.0030(5)
O5 0.0220(6) 0.0151(6) 0.0238(7) -0.0021(5) -0.0013(5) 0.0040(5)
O6 0.0204(6) 0.0162(6) 0.0178(6) 0.0008(4) 0.0016(5) 0.0032(5)
O7 0.0223(6) 0.0230(7) 0.0263(7) 0.0043(5) 0.0086(5) -0.0020(5)
N1 0.0151(6) 0.0135(7) 0.0155(7) 0.0003(5) 0.0009(5) 0.0008(5)
C1 0.0197(8) 0.0175(8) 0.0166(8) 0.0003(6) 0.0024(6) -0.0025(7)
C2 0.0167(8) 0.0146(8) 0.0227(9) -0.0011(6) 0.0055(6) 0.0027(7)
C3 0.0212(9) 0.0160(8) 0.0250(9) -0.0003(6) -0.0016(7) 0.0007(7)
C4 0.0225(8) 0.0164(8) 0.0171(8) -0.0015(6) -0.0012(6) -0.0008(7)
C5 0.0136(7) 0.0155(8) 0.0212(9) 0.0020(6) 0.0031(6) 0.0007(7)
N11 0.0168(7) 0.0148(7) 0.0170(7) -0.0003(5) 0.0022(5) 0.0013(6)
N21 0.0169(7) 0.0171(7) 0.0174(7) -0.0009(5) 0.0030(5) 0.0018(6)
C11 0.0205(8) 0.0155(8) 0.0190(8) -0.0001(6) 0.0016(6) -0.0024(7)
C12 0.0206(8) 0.0206(9) 0.0169(8) 0.0000(7) -0.0003(7) -0.0006(7)
C13 0.0155(8) 0.0165(8) 0.0221(9) 0.0023(6) 0.0031(6) 0.0033(7)
C21 0.0209(8) 0.0169(8) 0.0218(9) 0.0004(6) 0.0039(7) -0.0026(7)
C22 0.0206(8) 0.0206(9) 0.0184(8) -0.0025(7) -0.0005(7) -0.0029(7)
C23 0.0169(8) 0.0183(9) 0.0218(9) 0.0019(6) 0.0011(6) 0.0057(7)
O8 0.0249(7) 0.0353(8) 0.0296(7) 0.0022(6) -0.0004(5) 0.0013(6)
O9 0.0333(12) 0.0286(13) 0.136(3) 0.000 0.0113(14) 0.000

loop_
_atom_type_symbol
_atom_type_description
_atom_type_scat_dispersion_real
_atom_type_scat_dispersion_imag
_atom_type_scat_source
C C 0.0033 0.0016 'International Tables Vol C Tables 4.2.6.8 and 6.1.1.4'
H H 0.0000 0.0000 'International Tables Vol C Tables 4.2.6.8 and 6.1.1.4'
N N 0.0061 0.0033 'International Tables Vol C Tables 4.2.6.8 and 6.1.1.4'
O O 0.0106 0.0060 'International Tables Vol C Tables 4.2.6.8 and 6.1.1.4'
P P 0.1023 0.0942 'International Tables Vol C Tables 4.2.6.8 and 6.1.1.4'

loop_
_geom_angle_atom_site_label_1
_geom_angle_atom_site_label_2
_geom_angle_atom_site_label_3
_geom_angle
_geom_angle_publ_flag
O7 P1 O6 118.63(7) no
O7 P1 O5 112.61(7) no
O6 P1 O5 106.61(7) no
O7 P1 C5 106.55(7) no
O6 P1 C5 104.87(7) no
O5 P1 C5 106.73(7) no
P1 O5 H5 109.5 no
C4 N1 C2 113.11(13) no
C4 N1 C5 111.47(12) no
C2 N1 C5 111.65(12) no
C4 N1 H1 106.7 no
C2 N1 H1 106.7 no
C5 N1 H1 106.7 no
O1 C1 O2 125.72(15) no
O1 C1 C2 116.90(15) no
O2 C1 C2 117.38(14) no
N1 C2 C1 111.44(13) no
N1 C2 H2A 109.3 no
C1 C2 H2A 109.3 no
N1 C2 H2B 109.3 no
C1 C2 H2B 109.3 no
H2A C2 H2B 108.0 no
O3 C3 O4 127.89(17) no
O3 C3 C4 117.54(16) no
O4 C3 C4 114.54(15) no
N1 C4 C3 109.74(14) no
N1 C4 H4A 109.7 no
C3 C4 H4A 109.7 no
N1 C4 H4B 109.7 no
C3 C4 H4B 109.7 no
H4A C4 H4B 108.2 no
N1 C5 P1 112.69(11) no
N1 C5 H5A 109.1 no
P1 C5 H5A 109.1 no
N1 C5 H5B 109.1 no
P1 C5 H5B 109.1 no
H5A C5 H5B 107.8 no
C13 N11 C11 110.09(13) no
C13 N11 C12 109.14(13) no
C11 N11 C12 110.06(12) no
C13 N11 H11 109.2 no
C11 N11 H11 109.2 no
C12 N11 H11 109.2 no
C21 N21 C23 110.33(13) no
C21 N21 C22 109.77(13) no
C23 N21 C22 109.29(13) no
C21 N21 H21 109.1 no
C23 N21 H21 109.1 no
C22 N21 H21 109.1 no
N11 C11 C21 108.01(13) no
N11 C11 H11A 110.1 no
C21 C11 H11A 110.1 no
N11 C11 H11B 110.1 no
C21 C11 H11B 110.1 no
H11A C11 H11B 108.4 no
N11 C12 C22 107.98(13) no
N11 C12 H12A 110.1 no
C22 C12 H12A 110.1 no
N11 C12 H12B 110.1 no
C22 C12 H12B 110.1 no
H12A C12 H12B 108.4 no
N11 C13 C23 108.18(13) no
N11 C13 H13A 110.1 no
C23 C13 H13A 110.1 no
N11 C13 H13B 110.1 no
C23 C13 H13B 110.1 no
H13A C13 H13B 108.4 no
N21 C21 C11 107.92(13) no
N21 C21 H21A 110.1 no
C11 C21 H21A 110.1 no
N21 C21 H21B 110.1 no
C11 C21 H21B 110.1 no
H21A C21 H21B 108.4 no
N21 C22 C12 108.00(13) no
N21 C22 H22A 110.1 no
C12 C22 H22A 110.1 no
N21 C22 H22B 110.1 no
C12 C22 H22B 110.1 no
H22A C22 H22B 108.4 no
N21 C23 C13 107.71(13) no
N21 C23 H23A 110.2 no
C13 C23 H23A 110.2 no
N21 C23 H23B 110.2 no
C13 C23 H23B 110.2 no
H23A C23 H23B 108.5 no
H81 O8 H82 106 no

loop_
_geom_bond_atom_site_label_1
_geom_bond_atom_site_label_2
_geom_bond_site_symmetry_2
_geom_bond_distance
_geom_bond_publ_flag
N1 C2 . 1.499(2) y
N1 C4 . 1.499(2) y
N1 C5 . 1.508(2) y
N11 C11 . 1.494(2) y
N11 C12 . 1.497(2) y
N11 C13 . 1.493(2) y
N21 C21 . 1.493(2) y
N21 C22 . 1.499(2) y
N21 C23 . 1.498(2) y
P1 O5 . 1.5685(12) y
P1 O6 . 1.5083(12) y
P1 O7 . 1.4934(12) y
P1 C5 . 1.8253(17) y
C1 O1 . 1.247(2) y
C1 O2 . 1.262(2) y
C3 O3 . 1.231(2) y
C3 O4 . 1.275(2) y
O5 H5 . 0.84 no
N1 H1 . 0.93 no
C1 C2 . 1.522(2) no
C2 H2A . 0.99 no
C2 H2B . 0.99 no
C3 C4 . 1.533(2) no
C4 H4A . 0.99 no
C4 H4B . 0.99 no
C5 H5A . 0.99 no
C5 H5B . 0.99 no
N11 H11 . 0.93 no
N21 H21 . 0.93 no
C11 C21 . 1.537(2) no
C11 H11A . 0.99 no
C11 H11B . 0.99 no
C12 C22 . 1.534(2) no
C12 H12A . 0.99 no
C12 H12B . 0.99 no
C13 C23 . 1.538(2) no
C13 H13A . 0.99 no
C13 H13B . 0.99 no
C21 H21A . 0.99 no
C21 H21B . 0.99 no
C22 H22A . 0.99 no
C22 H22B . 0.99 no
C23 H23A . 0.99 no
C23 H23B . 0.99 no
O8 H81 . 0.84 no
O8 H82 . 0.84 no
O9 H9 . 0.84 no

loop_
_geom_hbond_atom_site_label_D
_geom_hbond_atom_site_label_H
_geom_hbond_atom_site_label_A
_geom_hbond_site_symmetry_A
_geom_hbond_distance_DH
_geom_hbond_distance_HA
_geom_hbond_distance_DA
_geom_hbond_angle_DHA
_geom_hbond_publ_flag
N1 H1 O2 . 0.93 2.33 2.682(2) 102 y
N1 H1 O4 . 0.93 2.08 2.591(2) 113 y
N1 H1 O6 . 0.93 2.42 2.973(2) 118 y
O5 H5 O4 1_545 0.84 1.69 2.507(2) 162 y
N11 H11 O6 . 0.93 1.68 2.590(2) 165 y
N21 H21 O1 4_675 0.93 2.43 3.062(2) 125 y
N21 H21 O2 4_675 0.93 1.75 2.673(2) 173 y
O8 H81 O1 . 0.84 1.99 2.815(2) 166 y
O8 H82 O7 4_566 0.84 1.94 2.770(2) 171 y
O9 H9 O8 . 0.84 2.07 2.891(2) 167 y

loop_
_geom_torsion_atom_site_label_1
_geom_torsion_atom_site_label_2
_geom_torsion_atom_site_label_3
_geom_torsion_atom_site_label_4
_geom_torsion
_geom_torsion_publ_flag
C4 N1 C2 C1 72.1(2) no
C5 N1 C2 C1 -161.2(2) no
O1 C1 C2 N1 -166.7(2) y
O2 C1 C2 N1 14.0(2) no
C2 N1 C4 C3 -144.34(13) no
C5 N1 C4 C3 88.88(16) no
O3 C3 C4 N1 -171.7(2) y
O4 C3 C4 N1 9.7(2) no
C4 N1 C5 P1 -150.9(2) no
C2 N1 C5 P1 81.52(14) no
O7 P1 C5 N1 168.3(2) y
O6 P1 C5 N1 41.73(13) no
O5 P1 C5 N1 -71.14(12) no
C13 N11 C11 C21 70.5(2) no
C12 N11 C11 C21 -49.8(2) no
C13 N11 C12 C22 -50.6(2) no
C11 N11 C12 C22 70.3(2) no
C11 N11 C13 C23 -49.8(2) no
C12 N11 C13 C23 71.1(2) no
C23 N21 C21 C11 -49.7(2) no
C22 N21 C21 C11 70.8(2) no
N11 C11 C21 N21 -17.5(2) y
C21 N21 C22 C12 -50.3(2) no
C23 N21 C22 C12 70.9(2) no
N11 C12 C22 N21 -16.9(2) y
C21 N21 C23 C13 70.4(2) no
C22 N21 C23 C13 -50.4(2) no
N11 C13 C23 N21 -17.2(2) y
